data_2240401
loop_
_publ_author_name
'Al-Wabli, Reem I.'
'El-Emam, Ali A.'
'Alroqi, Obaid S.'
'Chidan Kumar, C. S.'
'Fun, Hoong-Kun'

_publ_section_title
;
 Crystal structure of
 3-(adamantan-1-yl)-4-(4-chlorophenyl)-1<i>H</i>-1,2,4-triazole-5(4<i>H</i>)-thione
;
_journal_coeditor_code SJ5439
_journal_issue 2
_journal_name_full 'Acta Crystallographica Section E'
_journal_page_first o115
_journal_page_last o116
_journal_paper_doi 10.1107/S2056989015000596
_journal_volume 71
_journal_year 2015
_chemical_formula_iupac 'C18 H20 Cl N3 S'
_chemical_formula_moiety 'C18 H20 Cl N3 S'
_chemical_formula_sum 'C18 H20 Cl N3 S'
_chemical_formula_weight 345.88
_chemical_name_systematic 3-(Adamantan-1-yl)-4-(4-chlorophenyl)-1<i>H</i>-1,2,4-triazole-5(4<i>H</i>)-thione
_space_group_crystal_system tetragonal
_space_group_IT_number 82
_space_group_name_Hall 'I -4'
_space_group_name_H-M_alt 'I -4'
_symmetry_space_group_name_Hall 'I -4'
_symmetry_space_group_name_H-M 'I -4'
_atom_sites_solution_hydrogens mixed
_audit_creation_method SHELXL-2013
_cell_angle_alpha 90
_cell_angle_beta 90
_cell_angle_gamma 90
_cell_formula_units_Z 8
_cell_length_a 23.1302(5)
_cell_length_b 23.1302(5)
_cell_length_c 6.4100(2)
_cell_measurement_reflns_used 9155
_cell_measurement_temperature 150.00
_cell_measurement_theta_max 40.82
_cell_measurement_theta_min 2.49
_cell_volume 3429.39(15)
_computing_cell_refinement
;
SAINT (Bruker, 2009)
;
_computing_data_collection
;
APEX2 (Bruker, 2009)
;
_computing_data_reduction
;
SAINT (Bruker, 2009)
;
_computing_molecular_graphics
;
SHELXTL (Sheldrick, 2008)
;
_computing_publication_material
;
SHELXTL (Sheldrick, 2008) and PLATON (Spek, 2009)
;
_computing_structure_refinement
;
SHELXL2013 (Sheldrick, 2015)
;
_computing_structure_solution
;
SHELXS97 (Sheldrick, 2008)
;
_diffrn_ambient_temperature 150.00
_diffrn_measured_fraction_theta_full 0.992
_diffrn_measured_fraction_theta_max 0.998
_diffrn_measurement_device_type 'Bruker APEXII CCD'
_diffrn_measurement_method '\f and \w scans'
_diffrn_radiation_type MoK\a
_diffrn_radiation_wavelength 0.71073
_diffrn_reflns_av_R_equivalents 0.0326
_diffrn_reflns_limit_h_max 42
_diffrn_reflns_limit_h_min -42
_diffrn_reflns_limit_k_max 42
_diffrn_reflns_limit_k_min -42
_diffrn_reflns_limit_l_max 11
_diffrn_reflns_limit_l_min -11
_diffrn_reflns_number 106262
_diffrn_reflns_theta_full 25.242
_diffrn_reflns_theta_max 41.233
_diffrn_reflns_theta_min 2.491
_exptl_absorpt_coefficient_mu 0.347
_exptl_absorpt_correction_type none
_exptl_crystal_colour colourless
_exptl_crystal_density_diffrn 1.340
_exptl_crystal_description needle
_exptl_crystal_F_000 1456
_exptl_crystal_size_max 0.679
_exptl_crystal_size_mid 0.29
_exptl_crystal_size_min 0.261
_refine_diff_density_max 0.528
_refine_diff_density_min -0.306
_refine_ls_abs_structure_details
;
Flack (1983), 5353 Friedel pairs
;
_refine_ls_abs_structure_Flack 0.50(3)
_refine_ls_extinction_method none
_refine_ls_goodness_of_fit_ref 1.063
_refine_ls_hydrogen_treatment mixed
_refine_ls_matrix_type full
_refine_ls_number_parameters 213
_refine_ls_number_reflns 11408
_refine_ls_number_restraints 0
_refine_ls_restrained_S_all 1.063
_refine_ls_R_factor_all 0.0353
_refine_ls_R_factor_gt 0.0304
_refine_ls_shift/su_max 0.002
_refine_ls_shift/su_mean 0.000
_refine_ls_structure_factor_coef Fsqd
_refine_ls_weighting_details
;
 w=1/[\s^2^(Fo^2^)+(0.0483P)^2^+0.5510P]
 where P=(Fo^2^+2Fc^2^)/3
;
_refine_ls_weighting_scheme calc
_refine_ls_wR_factor_gt 0.0792
_refine_ls_wR_factor_ref 0.0818
_reflns_number_gt 10584
_reflns_number_total 11408
_reflns_threshold_expression I>2\s(I)
_cod_data_source_file sj5439sup1.cif
_cod_data_source_block I
_cod_original_cell_volume 3429.39(18)
_cod_database_code 2240401
_cod_database_fobs_code 2240401
_shelx_space_group_comment
;
The symmetry employed for this shelxl refinement is uniquely defined
by the following loop, which should always be used as a source of
symmetry information in preference to the above space-group names.
They are only intended as comments.
;
_shelxl_version_number 20.13

loop_
_symmetry_equiv_pos_site_id
_symmetry_equiv_pos_as_xyz
1 x,y,z
2 y,-x,-z
3 -x,-y,z
4 -y,x,-z
5 1/2+x,1/2+y,1/2+z
6 1/2+y,1/2-x,1/2-z
7 1/2-x,1/2-y,1/2+z
8 1/2-y,1/2+x,1/2-z

loop_
_atom_site_type_symbol
_atom_site_label
_atom_site_fract_x
_atom_site_fract_y
_atom_site_fract_z
_atom_site_U_iso_or_equiv
_atom_site_adp_type
_atom_site_calc_flag
_atom_site_occupancy
S S1 0.25120(2) 0.81338(2) 0.20570(4) 0.01558(4) Uani d 1
Cl Cl1 0.10286(2) 0.98207(2) 0.89359(5) 0.03118(7) Uani d 1
N N1 0.15119(3) 0.77326(3) 0.38819(12) 0.01309(10) Uani d 1
N N2 0.13872(4) 0.68822(4) 0.23712(14) 0.01734(13) Uani d 1
N N3 0.18691(3) 0.71564(4) 0.16208(13) 0.01642(12) Uani d 1
C C1 0.16658(4) 0.83033(4) 0.70574(15) 0.01686(13) Uani d 1
H H1A 0.1901 0.8012 0.7588 0.020 Uiso calc 1
C C2 0.15555(5) 0.87980(4) 0.82355(16) 0.01990(15) Uani d 1
H H2A 0.1715 0.8840 0.9558 0.024 Uiso calc 1
C C3 0.12041(5) 0.92258(4) 0.74046(17) 0.01972(15) Uani d 1
C C4 0.09818(5) 0.91871(4) 0.53962(19) 0.02225(17) Uani d 1
H H4A 0.0761 0.9486 0.4843 0.027 Uiso calc 1
C C5 0.10952(4) 0.86925(4) 0.42249(16) 0.01916(15) Uani d 1
H H5A 0.0953 0.8660 0.2874 0.023 Uiso calc 1
C C6 0.14220(4) 0.82486(4) 0.50837(14) 0.01374(12) Uani d 1
C C7 0.19637(3) 0.76715(4) 0.25068(13) 0.01323(12) Uani d 1
C C8 0.11738(4) 0.72353(4) 0.37613(14) 0.01404(12) Uani d 1
C C9 0.06417(3) 0.70942(4) 0.50180(14) 0.01456(12) Uani d 1
C C10 0.04492(5) 0.64750(5) 0.4465(2) 0.02441(19) Uani d 1
H H10A 0.0368 0.6450 0.2983 0.029 Uiso calc 1
H H10B 0.0758 0.6206 0.4784 0.029 Uiso calc 1
C C11 -0.00943(6) 0.63104(5) 0.5707(2) 0.0292(2) Uani d 1
H H11A -0.0214 0.5918 0.5330 0.035 Uiso calc 1
C C12 -0.05832(5) 0.67338(6) 0.5199(2) 0.0292(2) Uani d 1
H H12A -0.0673 0.6716 0.3722 0.035 Uiso calc 1
H H12B -0.0928 0.6628 0.5971 0.035 Uiso calc 1
C C13 -0.03997(4) 0.73459(6) 0.5782(2) 0.02497(19) Uani d 1
H H13A -0.0715 0.7615 0.5465 0.030 Uiso calc 1
C C14 -0.02609(5) 0.73732(7) 0.8112(2) 0.0307(2) Uani d 1
H H14A -0.0145 0.7763 0.8487 0.037 Uiso calc 1
H H14B -0.0602 0.7274 0.8916 0.037 Uiso calc 1
C C15 0.02267(5) 0.69501(7) 0.86116(18) 0.0303(3) Uani d 1
H H15A 0.0313 0.6967 1.0107 0.036 Uiso calc 1
C C16 0.07706(4) 0.71160(6) 0.73728(16) 0.0253(2) Uani d 1
H H16A 0.1082 0.6850 0.7703 0.030 Uiso calc 1
H H16B 0.0893 0.7503 0.7759 0.030 Uiso calc 1
C C17 0.00415(6) 0.63344(7) 0.8040(3) 0.0356(3) Uani d 1
H H17A 0.0349 0.6065 0.8369 0.043 Uiso calc 1
H H17B -0.0298 0.6226 0.8838 0.043 Uiso calc 1
C C18 0.01416(4) 0.75172(5) 0.45273(18) 0.02095(16) Uani d 1
H H18A 0.0256 0.7908 0.4888 0.025 Uiso calc 1
H H18B 0.0055 0.7507 0.3047 0.025 Uiso calc 1
H H1N3 0.2084(9) 0.6995(9) 0.057(4) 0.029(5) Uiso d 1

loop_
_atom_site_aniso_label
_atom_site_aniso_U_11
_atom_site_aniso_U_22
_atom_site_aniso_U_33
_atom_site_aniso_U_12
_atom_site_aniso_U_13
_atom_site_aniso_U_23
S1 0.01413(8) 0.01610(8) 0.01653(8) -0.00195(6) 0.00022(6) 0.00131(6)
Cl1 0.04393(16) 0.01649(9) 0.03312(14) 0.00301(9) 0.01278(12) -0.00681(9)
N1 0.0119(2) 0.0135(2) 0.0139(3) 0.00076(19) 0.0009(2) -0.0017(2)
N2 0.0145(3) 0.0176(3) 0.0200(3) -0.0026(2) 0.0042(2) -0.0047(2)
N3 0.0140(3) 0.0175(3) 0.0178(3) -0.0019(2) 0.0040(2) -0.0052(2)
C1 0.0189(3) 0.0158(3) 0.0158(3) 0.0034(2) -0.0032(3) -0.0026(3)
C2 0.0251(4) 0.0178(3) 0.0168(4) 0.0013(3) -0.0005(3) -0.0038(3)
C3 0.0226(4) 0.0136(3) 0.0230(4) 0.0011(3) 0.0052(3) -0.0030(3)
C4 0.0248(4) 0.0151(3) 0.0269(5) 0.0065(3) -0.0008(3) 0.0000(3)
C5 0.0211(4) 0.0170(3) 0.0193(4) 0.0048(3) -0.0030(3) 0.0002(3)
C6 0.0133(3) 0.0127(3) 0.0152(3) 0.0021(2) 0.0000(2) -0.0015(2)
C7 0.0117(3) 0.0146(3) 0.0134(3) 0.0007(2) 0.0000(2) -0.0005(2)
C8 0.0120(3) 0.0152(3) 0.0149(3) 0.0001(2) 0.0010(2) -0.0016(2)
C9 0.0113(3) 0.0177(3) 0.0146(3) -0.0002(2) 0.0011(2) 0.0002(3)
C10 0.0227(4) 0.0184(4) 0.0322(5) -0.0046(3) 0.0090(4) -0.0016(3)
C11 0.0251(5) 0.0242(4) 0.0382(6) -0.0082(4) 0.0103(4) 0.0016(4)
C12 0.0150(4) 0.0438(6) 0.0288(5) -0.0089(4) -0.0016(3) 0.0016(5)
C13 0.0125(3) 0.0319(5) 0.0305(5) 0.0038(3) 0.0031(3) 0.0058(4)
C14 0.0208(4) 0.0435(7) 0.0280(5) -0.0009(4) 0.0101(4) -0.0069(5)
C15 0.0181(4) 0.0568(8) 0.0161(4) -0.0046(4) 0.0023(3) 0.0064(4)
C16 0.0140(3) 0.0462(6) 0.0157(4) -0.0035(4) -0.0010(3) 0.0036(4)
C17 0.0241(5) 0.0438(7) 0.0388(7) 0.0009(5) 0.0085(5) 0.0235(6)
C18 0.0134(3) 0.0238(4) 0.0256(4) 0.0034(3) 0.0018(3) 0.0055(3)

loop_
_atom_type_symbol
_atom_type_description
_atom_type_scat_dispersion_real
_atom_type_scat_dispersion_imag
_atom_type_scat_source
C C 0.0033 0.0016 'International Tables Vol C Tables 4.2.6.8 and 6.1.1.4'
H H 0.0000 0.0000 'International Tables Vol C Tables 4.2.6.8 and 6.1.1.4'
Cl Cl 0.1484 0.1585 'International Tables Vol C Tables 4.2.6.8 and 6.1.1.4'
N N 0.0061 0.0033 'International Tables Vol C Tables 4.2.6.8 and 6.1.1.4'
S S 0.1246 0.1234 'International Tables Vol C Tables 4.2.6.8 and 6.1.1.4'

loop_
_geom_angle_atom_site_label_1
_geom_angle_atom_site_label_2
_geom_angle_atom_site_label_3
_geom_angle
C7 N1 C8 107.83(7)
C7 N1 C6 122.67(7)
C8 N1 C6 129.42(7)
C8 N2 N3 104.93(7)
C7 N3 N2 113.35(7)
C7 N3 H1N3 125.9(14)
N2 N3 H1N3 120.7(14)
C6 C1 C2 119.54(8)
C6 C1 H1A 120.2
C2 C1 H1A 120.2
C3 C2 C1 118.99(9)
C3 C2 H2A 120.5
C1 C2 H2A 120.5
C2 C3 C4 121.80(9)
C2 C3 Cl1 119.00(8)
C4 C3 Cl1 119.20(8)
C3 C4 C5 118.85(9)
C3 C4 H4A 120.6
C5 C4 H4A 120.6
C6 C5 C4 119.73(9)
C6 C5 H5A 120.1
C4 C5 H5A 120.1
C5 C6 C1 120.93(8)
C5 C6 N1 118.74(8)
C1 C6 N1 120.33(7)
N3 C7 N1 103.86(7)
N3 C7 S1 128.03(7)
N1 C7 S1 128.11(7)
N2 C8 N1 110.01(8)
N2 C8 C9 122.57(8)
N1 C8 C9 127.42(8)
C8 C9 C16 111.04(7)
C8 C9 C10 108.32(7)
C16 C9 C10 108.17(9)
C8 C9 C18 111.41(8)
C16 C9 C18 108.87(8)
C10 C9 C18 108.96(8)
C11 C10 C9 110.34(9)
C11 C10 H10A 109.6
C9 C10 H10A 109.6
C11 C10 H10B 109.6
C9 C10 H10B 109.6
H10A C10 H10B 108.1
C17 C11 C12 109.66(11)
C17 C11 C10 109.25(11)
C12 C11 C10 109.63(10)
C17 C11 H11A 109.4
C12 C11 H11A 109.4
C10 C11 H11A 109.4
C13 C12 C11 109.64(9)
C13 C12 H12A 109.7
C11 C12 H12A 109.7
C13 C12 H12B 109.7
C11 C12 H12B 109.7
H12A C12 H12B 108.2
C12 C13 C14 109.65(11)
C12 C13 C18 109.72(10)
C14 C13 C18 109.20(9)
C12 C13 H13A 109.4
C14 C13 H13A 109.4
C18 C13 H13A 109.4
C15 C14 C13 109.46(10)
C15 C14 H14A 109.8
C13 C14 H14A 109.8
C15 C14 H14B 109.8
C13 C14 H14B 109.8
H14A C14 H14B 108.2
C14 C15 C17 109.82(10)
C14 C15 C16 109.66(11)
C17 C15 C16 109.74(11)
C14 C15 H15A 109.2
C17 C15 H15A 109.2
C16 C15 H15A 109.2
C15 C16 C9 109.88(8)
C15 C16 H16A 109.7
C9 C16 H16A 109.7
C15 C16 H16B 109.7
C9 C16 H16B 109.7
H16A C16 H16B 108.2
C11 C17 C15 108.97(10)
C11 C17 H17A 109.9
C15 C17 H17A 109.9
C11 C17 H17B 109.9
C15 C17 H17B 109.9
H17A C17 H17B 108.3
C13 C18 C9 109.81(8)
C13 C18 H18A 109.7
C9 C18 H18A 109.7
C13 C18 H18B 109.7
C9 C18 H18B 109.7
H18A C18 H18B 108.2

loop_
_geom_bond_atom_site_label_1
_geom_bond_atom_site_label_2
_geom_bond_distance
S1 C7 1.6836(9)
Cl1 C3 1.7384(10)
N1 C7 1.3744(11)
N1 C8 1.3931(11)
N1 C6 1.4355(11)
N2 C8 1.3056(12)
N2 N3 1.3696(11)
N3 C7 1.3379(12)
N3 H1N3 0.92(2)
C1 C6 1.3909(13)
C1 C2 1.3946(13)
C1 H1A 0.9300
C2 C3 1.3869(14)
C2 H2A 0.9300
C3 C4 1.3892(16)
C4 C5 1.3933(14)
C4 H4A 0.9300
C5 C6 1.3889(12)
C5 H5A 0.9300
C8 C9 1.5067(12)
C9 C16 1.5394(14)
C9 C10 1.5413(14)
C9 C18 1.5473(13)
C10 C11 1.5359(15)
C10 H10A 0.9700
C10 H10B 0.9700
C11 C17 1.529(2)
C11 C12 1.531(2)
C11 H11A 0.9800
C12 C13 1.5246(19)
C12 H12A 0.9700
C12 H12B 0.9700
C13 C14 1.529(2)
C13 C18 1.5399(15)
C13 H13A 0.9800
C14 C15 1.527(2)
C14 H14A 0.9700
C14 H14B 0.9700
C15 C17 1.532(2)
C15 C16 1.5362(15)
C15 H15A 0.9800
C16 H16A 0.9700
C16 H16B 0.9700
C17 H17A 0.9700
C17 H17B 0.9700
C18 H18A 0.9700
C18 H18B 0.9700

loop_
_geom_hbond_atom_site_label_D
_geom_hbond_atom_site_label_H
_geom_hbond_atom_site_label_A
_geom_hbond_site_symmetry_A
_geom_hbond_distance_DH
_geom_hbond_distance_HA
_geom_hbond_distance_DA
_geom_hbond_angle_DHA
_geom_hbond_publ_flag
N3 H1N3 S1 7_564 0.92(2) 2.46(2) 3.3253(9) 158.4(19) yes
C13 H13A Cg2 2_466 0.9800 2.97 3.8881(13) 156.0 yes

loop_
_geom_torsion_atom_site_label_1
_geom_torsion_atom_site_label_2
_geom_torsion_atom_site_label_3
_geom_torsion_atom_site_label_4
_geom_torsion
C8 N2 N3 C7 0.12(11)
C6 C1 C2 C3 -0.08(15)
C1 C2 C3 C4 -3.09(16)
C1 C2 C3 Cl1 175.90(8)
C2 C3 C4 C5 2.89(17)
Cl1 C3 C4 C5 -176.10(9)
C3 C4 C5 C6 0.48(16)
C4 C5 C6 C1 -3.62(15)
C4 C5 C6 N1 177.30(9)
C2 C1 C6 C5 3.41(14)
C2 C1 C6 N1 -177.52(9)
C7 N1 C6 C5 88.15(11)
C8 N1 C6 C5 -88.12(12)
C7 N1 C6 C1 -90.93(11)
C8 N1 C6 C1 92.80(11)
N2 N3 C7 N1 -0.81(10)
N2 N3 C7 S1 178.68(7)
C8 N1 C7 N3 1.15(9)
C6 N1 C7 N3 -175.82(8)
C8 N1 C7 S1 -178.34(7)
C6 N1 C7 S1 4.69(12)
N3 N2 C8 N1 0.64(10)
N3 N2 C8 C9 -178.62(8)
C7 N1 C8 N2 -1.17(10)
C6 N1 C8 N2 175.53(9)
C7 N1 C8 C9 178.05(8)
C6 N1 C8 C9 -5.25(15)
N2 C8 C9 C16 122.54(11)
N1 C8 C9 C16 -56.58(13)
N2 C8 C9 C10 3.91(13)
N1 C8 C9 C10 -175.22(9)
N2 C8 C9 C18 -115.92(10)
N1 C8 C9 C18 64.95(12)
C8 C9 C10 C11 -179.89(10)
C16 C9 C10 C11 59.67(12)
C18 C9 C10 C11 -58.54(13)
C9 C10 C11 C17 -60.75(14)
C9 C10 C11 C12 59.44(14)
C17 C11 C12 C13 59.98(13)
C10 C11 C12 C13 -59.96(14)
C11 C12 C13 C14 -59.57(12)
C11 C12 C13 C18 60.37(13)
C12 C13 C14 C15 59.55(12)
C18 C13 C14 C15 -60.70(14)
C13 C14 C15 C17 -59.99(13)
C13 C14 C15 C16 60.67(14)
C14 C15 C16 C9 -60.06(15)
C17 C15 C16 C9 60.65(14)
C8 C9 C16 C15 -178.05(10)
C10 C9 C16 C15 -59.33(13)
C18 C9 C16 C15 58.94(13)
C12 C11 C17 C15 -59.90(12)
C10 C11 C17 C15 60.27(13)
C14 C15 C17 C11 60.10(13)
C16 C15 C17 C11 -60.52(13)
C12 C13 C18 C9 -59.95(12)
C14 C13 C18 C9 60.26(13)
C8 C9 C18 C13 178.01(9)
C16 C9 C18 C13 -59.20(12)
C10 C9 C18 C13 58.56(12)
